data_7126597
loop_
_publ_author_name
'Li, Bonan'
'Yu, Xiaojing'
'Pang, Haijun'
'Shen, Qingbo'
'Hou, Yan'
'Ma, Huiyuan'
'Xin, Jianjiao'

_publ_section_title
;
 Rational regulation of transition metals in polyoxometalate hybrids
 without noble metal assistance for efficient light-driven H<sub>2</sub>
 production.
;
_journal_issue 52
_journal_name_full 'Chemical communications (Cambridge, England)'
_journal_page_first 7199
_journal_page_last 7202
_journal_paper_doi 10.1039/d0cc00846j
_journal_volume 56
_journal_year 2020
_chemical_formula_moiety 'C36 H38 Cd2 N30 O44 Si W12'
_chemical_formula_sum 'C36 H38 Cd2 N30 O44 Si W12'
_chemical_formula_weight 4053.98
_space_group_crystal_system monoclinic
_space_group_IT_number 15
_space_group_name_Hall '-C 2yc'
_space_group_name_H-M_alt 'C 1 2/c 1'
_atom_sites_solution_hydrogens geom
_atom_sites_solution_primary direct
_atom_sites_solution_secondary difmap
_audit_creation_method SHELXL-2014
_audit_update_record
;
2020-01-15 deposited with the CCDC.	2020-05-21 downloaded from the CCDC.
;
_cell_angle_alpha 90.000(5)
_cell_angle_beta 106.768(5)
_cell_angle_gamma 90.000(5)
_cell_formula_units_Z 4
_cell_length_a 22.237(5)
_cell_length_b 20.176(5)
_cell_length_c 17.670(5)
_cell_measurement_reflns_used 25
_cell_measurement_temperature 293(2)
_cell_measurement_theta_max 28.100
_cell_measurement_theta_min 7.5
_cell_volume 7591(3)
_computing_cell_refinement 'Bruker SMART'
_computing_data_collection 'Bruker SMART'
_computing_data_reduction 'Bruker SMART'
_computing_molecular_graphics 'Bruker SMART'
_computing_publication_material 'Bruker SMART'
_computing_structure_refinement 'SHELXL-2014 (Sheldrick, 2014)'
_computing_structure_solution 'SHELXL-2014 (Sheldrick, 2014)'
_diffrn_ambient_temperature 293(2)
_diffrn_measured_fraction_theta_full 0.994
_diffrn_measured_fraction_theta_max 0.962
_diffrn_measurement_device_type 'CCD area detector'
_diffrn_measurement_method 'phi and omega scans'
_diffrn_radiation_type MoK\a
_diffrn_radiation_wavelength 0.71069
_diffrn_reflns_av_R_equivalents 0.0293
_diffrn_reflns_av_unetI/netI 0.0372
_diffrn_reflns_Laue_measured_fraction_full 0.994
_diffrn_reflns_Laue_measured_fraction_max 0.962
_diffrn_reflns_limit_h_max 27
_diffrn_reflns_limit_h_min -29
_diffrn_reflns_limit_k_max 27
_diffrn_reflns_limit_k_min -21
_diffrn_reflns_limit_l_max 19
_diffrn_reflns_limit_l_min -23
_diffrn_reflns_number 23917
_diffrn_reflns_point_group_measured_fraction_full 0.994
_diffrn_reflns_point_group_measured_fraction_max 0.962
_diffrn_reflns_theta_full 25.240
_diffrn_reflns_theta_max 28.442
_diffrn_reflns_theta_min 2.019
_diffrn_source 'fine-focus sealed tube'
_exptl_absorpt_coefficient_mu 18.776
_exptl_absorpt_correction_T_max 0.153
_exptl_absorpt_correction_T_min 0.084
_exptl_absorpt_correction_type multi-scan
_exptl_absorpt_process_details (SADABS;Sheldrick,2003)
_exptl_crystal_colour colorless
_exptl_crystal_density_diffrn 3.540
_exptl_crystal_density_method 'not measured'
_exptl_crystal_description block
_exptl_crystal_F_000 7224
_exptl_crystal_size_max 0.180
_exptl_crystal_size_mid 0.120
_exptl_crystal_size_min 0.100
_refine_diff_density_max 2.150
_refine_diff_density_min -1.892
_refine_diff_density_rms 0.283
_refine_ls_extinction_method none
_refine_ls_goodness_of_fit_ref 1.046
_refine_ls_hydrogen_treatment constr
_refine_ls_matrix_type full
_refine_ls_number_parameters 584
_refine_ls_number_reflns 9202
_refine_ls_number_restraints 83
_refine_ls_restrained_S_all 1.056
_refine_ls_R_factor_all 0.0745
_refine_ls_R_factor_gt 0.0534
_refine_ls_shift/su_max 0.002
_refine_ls_shift/su_mean 0.000
_refine_ls_structure_factor_coef Fsqd
_refine_ls_weighting_details 'w=1/[\s^2^(Fo^2^)+(0.0432P)^2^+668.8837P] where P=(Fo^2^+2Fc^2^)/3'
_refine_ls_weighting_scheme calc
_refine_ls_wR_factor_gt 0.1288
_refine_ls_wR_factor_ref 0.1401
_reflns_Friedel_coverage 0.000
_reflns_number_gt 7085
_reflns_number_total 9202
_reflns_threshold_expression 'I > 2\s(I)'
_cod_data_source_file d0cc00846j2.cif
_cod_data_source_block LBN_CCDC1
_cod_depositor_comments
;
The following automatic conversions were performed:

data item '_exptl_absorpt_correction_type' value 'Multi-scan' was
changed to 'multi-scan' in accordance with the
/home/data/users/saulius/crontab/automatic-downloads/rss-feeds/RSC/lib/dictionaries/cif_core.dic
dictionary named 'cif_core.dic' version 2.4.2 last updated on
2011-04-26.

Automatic conversion script
Id: cif_fix_values 7556 2019-12-06 15:28:31Z antanas 

 Adding full bibliography for 7126596--7126599.cif.
;
_cod_original_sg_symbol_H-M 'C 2/c'
_cod_database_code 7126597
_shelx_space_group_comment
;
The symmetry employed for this shelxl refinement is uniquely defined
by the following loop, which should always be used as a source of
symmetry information in preference to the above space-group names.
They are only intended as comments.
;
_shelx_estimated_absorpt_t_min 0.485
_shelx_estimated_absorpt_t_max 0.651
_shelxl_version_number 2014-3

loop_
_space_group_symop_operation_xyz
'x, y, z'
'-x, y, -z+1/2'
'x+1/2, y+1/2, z'
'-x+1/2, y+1/2, -z+1/2'
'-x, -y, -z'
'x, -y, z-1/2'
'-x+1/2, -y+1/2, -z'
'x+1/2, -y+1/2, z-1/2'

loop_
_atom_site_label
_atom_site_type_symbol
_atom_site_fract_x
_atom_site_fract_y
_atom_site_fract_z
_atom_site_U_iso_or_equiv
_atom_site_adp_type
_atom_site_occupancy
_atom_site_site_symmetry_order
_atom_site_calc_flag
_atom_site_refinement_flags_posn
_atom_site_refinement_flags_adp
_atom_site_refinement_flags_occupancy
_atom_site_disorder_assembly
_atom_site_disorder_group
W1 W 0.10550(3) 0.31013(3) 0.44277(3) 0.02977(13) Uani 1 1 d . . . . .
W2 W -0.03804(3) 0.22315(3) 0.40306(4) 0.03309(15) Uani 1 1 d . U . . .
W3 W -0.14332(3) 0.22218(3) 0.21039(4) 0.03078(14) Uani 1 1 d . . . . .
W4 W 0.0000 0.48544(4) 0.2500 0.0370(2) Uani 1 2 d S T P . .
W5 W 0.0000 0.13467(4) 0.2500 0.02871(18) Uani 1 2 d S T P . .
W6 W -0.03735(3) 0.39867(3) 0.40402(4) 0.03001(14) Uani 1 1 d . U . . .
W7 W -0.14351(3) 0.39731(3) 0.21137(4) 0.03195(14) Uani 1 1 d . U . . .
Cd1 Cd 0.22000(7) -0.01878(8) 0.35952(9) 0.0554(4) Uani 1 1 d . . . . .
Si1 Si 0.0000 0.3106(2) 0.2500 0.0123(7) Uani 1 2 d S T P . .
N1 N 0.1185(7) -0.0504(9) 0.3605(9) 0.053(4) Uani 1 1 d . . . . .
N2 N 0.3615(14) -0.1486(14) 0.5699(18) 0.117(7) Uani 1 1 d . U . . .
N15 N 0.1822(6) 0.0583(8) 0.4390(9) 0.048(4) Uani 1 1 d . . . . .
C11 C 0.2057(11) -0.1700(18) 0.2740(17) 0.087(8) Uani 1 1 d . . . . .
H11A H 0.1816 -0.1552 0.2248 0.105 Uiso 1 1 calc R U . . .
C16 C 0.0784(10) -0.0996(12) 0.3368(13) 0.067(6) Uani 1 1 d . . . . .
H16A H 0.0829 -0.1340 0.3037 0.080 Uiso 1 1 calc R U . . .
N5 N 0.2565(12) -0.2419(14) 0.369(2) 0.118(9) Uani 1 1 d . U . . .
N6 N 0.1354(8) 0.1332(8) 0.5404(11) 0.058(4) Uani 1 1 d . . . . .
N7 N 0.2907(9) -0.0731(17) 0.4716(11) 0.100(9) Uani 1 1 d . . . . .
N8 N 0.3024(7) 0.0447(7) 0.3428(9) 0.049(4) Uani 1 1 d . . . . .
N9 N 0.2318(10) -0.1298(10) 0.3302(13) 0.071(5) Uani 1 1 d . . . . .
N10 N 0.1849(6) 0.0301(7) 0.2325(8) 0.041(3) Uani 1 1 d . . . . .
C12 C 0.3592(8) 0.0630(9) 0.3796(11) 0.048(4) Uani 1 1 d . . . . .
H12A H 0.3816 0.0504 0.4305 0.057 Uiso 1 1 calc R U . . .
N12 N 0.3350(8) 0.1123(8) 0.2625(10) 0.056(4) Uani 1 1 d . . . . .
N13 N 0.1603(9) 0.0822(9) 0.0828(11) 0.063(4) Uani 1 1 d . . . . .
N14 N 0.0386(7) -0.0369(8) 0.4148(10) 0.052(4) Uani 1 1 d . . . . .
O1 O 0.0000 0.5689(7) 0.2500 0.051(4) Uani 1 2 d S T P . .
O2 O 0.0744(7) 0.3114(8) 0.3023(9) 0.018(3) Uani 0.5 1 d . . P . .
O1W O 0.4886(9) 0.1845(11) 0.3796(12) 0.104(7) Uani 1 1 d . . . . .
O3 O 0.0000 0.0500(7) 0.2500 0.058(5) Uani 1 2 d S TU P . .
O2W O -0.0660(7) -0.1817(8) 0.3591(10) 0.073(4) Uani 1 1 d . . . . .
O4 O -0.1148(7) 0.4025(8) 0.3230(8) 0.073(4) Uani 1 1 d . U . . .
O5 O -0.1691(9) 0.3097(6) 0.2229(8) 0.069(4) Uani 1 1 d . U . . .
O6 O 0.1559(6) 0.3105(5) 0.5346(8) 0.053(3) Uani 1 1 d . . . . .
O7 O -0.1413(10) 0.2458(6) 0.1069(10) 0.092(7) Uani 1 1 d . . . . .
O8 O -0.0872(7) 0.4679(8) 0.2074(7) 0.075(4) Uani 1 1 d . U . . .
O9 O -0.0086(6) 0.4669(8) 0.3520(8) 0.076(5) Uani 1 1 d . U . . .
O10 O -0.0535(6) 0.1828(6) 0.4789(7) 0.048(3) Uani 1 1 d . . . . .
O11 O 0.1416(9) 0.3757(6) 0.3942(10) 0.082(6) Uani 1 1 d . . . . .
O12 O -0.0349(8) 0.2442(7) 0.2710(10) 0.018(3) Uani 0.5 1 d . U P . .
O13 O -0.2117(5) 0.1814(6) 0.1903(8) 0.046(3) Uani 1 1 d . . . . .
O14 O -0.0549(6) 0.4394(7) 0.4774(8) 0.062(4) Uani 1 1 d . . . . .
O15 O -0.1152(7) 0.2179(9) 0.3232(8) 0.075(4) Uani 1 1 d . U . . .
O23 O -0.2116(6) 0.4394(7) 0.1920(7) 0.053(3) Uani 1 1 d . . . . .
O16 O 0.0480(6) 0.3768(6) 0.4565(10) 0.065(4) Uani 1 1 d . U . . .
O17 O -0.0344(8) 0.3751(8) 0.2706(10) 0.021(3) Uani 0.5 1 d . . P . .
O18 O 0.0466(5) 0.2461(6) 0.4544(11) 0.070(4) Uani 1 1 d . U . . .
O19 O 0.0860(6) 0.1527(9) 0.2924(7) 0.079(5) Uani 1 1 d . . . . .
O20 O -0.0594(6) 0.3110(6) 0.4252(11) 0.070(4) Uani 1 1 d . U . . .
O21 O 0.0080(6) 0.1520(10) 0.1471(8) 0.082(6) Uani 1 1 d . . . . .
O22 O 0.0073(8) 0.3115(8) 0.3468(9) 0.018(3) Uani 0.5 1 d . . P . .
C1 C 0.1911(9) 0.1448(10) 0.5304(12) 0.055(5) Uani 1 1 d . . . . .
H1A H 0.2154 0.1790 0.5588 0.066 Uiso 1 1 calc R U . . .
C2 C 0.3394(15) -0.1836(18) 0.516(2) 0.102(9) Uani 1 1 d . U . . .
H2A H 0.3477 -0.2282 0.5101 0.122 Uiso 1 1 calc R U . . .
C3 C 0.2147(8) 0.1082(9) 0.4792(11) 0.046(4) Uani 1 1 d . . . . .
H3A H 0.2538 0.1187 0.4731 0.055 Uiso 1 1 calc R U . . .
C4 C 0.3249(12) -0.0462(16) 0.5389(16) 0.085(6) Uani 1 1 d . U . . .
H4A H 0.3230 -0.0013 0.5498 0.101 Uiso 1 1 calc R U . . .
C5 C 0.1011(8) 0.0846(9) 0.4976(10) 0.044(4) Uani 1 1 d . . . . .
H5A H 0.0606 0.0773 0.5007 0.053 Uiso 1 1 calc R U . . .
C6 C 0.2655(11) -0.1692(15) 0.3908(18) 0.087(7) Uani 1 1 d . U . . .
C7 C 0.0926(7) -0.0138(9) 0.4059(10) 0.041(4) Uani 1 1 d . . . . .
C8 C 0.2975(12) -0.142(2) 0.4618(18) 0.103(11) Uani 1 1 d . U . . .
C9 C 0.1245(8) 0.0445(8) 0.4483(10) 0.040(4) Uani 1 1 d . . . . .
C10 C 0.3613(13) -0.0869(14) 0.5885(17) 0.081(6) Uani 1 1 d . U . . .
H10A H 0.3868 -0.0717 0.6368 0.097 Uiso 1 1 calc R U . . .
N3 N 0.2155(11) -0.2362(13) 0.2911(18) 0.109(9) Uani 1 1 d . U . . .
H3B H 0.1997 -0.2685 0.2600 0.131 Uiso 1 1 calc R U . . .
N11 N 0.3804(7) 0.1029(8) 0.3326(12) 0.062(5) Uani 1 1 d . . . . .
H11B H 0.4173 0.1203 0.3448 0.074 Uiso 1 1 calc R U . . .
C13 C 0.2136(9) 0.0909(9) 0.1350(12) 0.053(4) Uani 1 1 d . . . . .
H13A H 0.2443 0.1152 0.1210 0.063 Uiso 1 1 calc R U . . .
C14 C 0.1179(8) 0.0504(9) 0.1046(10) 0.046(4) Uani 1 1 d . . . . .
H14A H 0.0785 0.0451 0.0683 0.055 Uiso 1 1 calc R U . . .
C15 C 0.2279(8) 0.0650(9) 0.2132(10) 0.045(4) Uani 1 1 d . . . . .
N4 N 0.0296(7) -0.0925(8) 0.3679(10) 0.052(4) Uani 1 1 d . . . . .
H4B H -0.0021 -0.1188 0.3596 0.062 Uiso 1 1 calc R U . . .
C17 C 0.1282(9) 0.0235(9) 0.1806(11) 0.053(5) Uani 1 1 d . . . . .
H17A H 0.0962 0.0015 0.1944 0.064 Uiso 1 1 calc R U . . .
C18 C 0.2890(8) 0.0751(8) 0.2718(10) 0.040(4) Uani 1 1 d . . . . .

loop_
_atom_site_aniso_label
_atom_site_aniso_U_11
_atom_site_aniso_U_22
_atom_site_aniso_U_33
_atom_site_aniso_U_23
_atom_site_aniso_U_13
_atom_site_aniso_U_12
W1 0.0327(3) 0.0267(3) 0.0249(3) -0.0017(2) 0.0003(2) -0.0012(2)
W2 0.0356(3) 0.0369(3) 0.0317(3) 0.0129(2) 0.0176(3) 0.0032(2)
W3 0.0247(3) 0.0366(3) 0.0333(3) -0.0051(2) 0.0118(2) -0.0115(2)
W4 0.0495(5) 0.0160(4) 0.0407(5) 0.000 0.0052(4) 0.000
W5 0.0364(4) 0.0154(3) 0.0323(4) 0.000 0.0068(3) 0.000
W6 0.0332(3) 0.0296(3) 0.0320(3) -0.0086(2) 0.0170(2) 0.0001(2)
W7 0.0239(3) 0.0293(3) 0.0434(4) 0.0061(2) 0.0109(2) 0.0086(2)
Cd1 0.0452(7) 0.0786(10) 0.0461(8) 0.0090(7) 0.0189(6) 0.0059(7)
Si1 0.0146(18) 0.0128(18) 0.0110(18) 0.000 0.0061(15) 0.000
N1 0.046(8) 0.067(11) 0.047(9) -0.008(8) 0.013(7) -0.004(8)
N2 0.127(16) 0.111(15) 0.131(17) -0.050(14) 0.066(14) -0.042(14)
N15 0.033(7) 0.059(9) 0.046(8) 0.014(7) 0.002(6) -0.003(6)
C11 0.053(13) 0.14(3) 0.076(18) -0.013(18) 0.025(13) -0.002(15)
C16 0.056(12) 0.089(16) 0.057(13) -0.023(11) 0.020(10) 0.015(11)
N5 0.095(16) 0.113(16) 0.18(2) 0.088(17) 0.089(15) 0.060(14)
N6 0.052(9) 0.040(9) 0.082(12) 0.009(8) 0.019(9) 0.015(7)
N7 0.058(12) 0.21(3) 0.044(11) -0.001(15) 0.030(9) 0.032(16)
N8 0.054(9) 0.049(8) 0.044(8) 0.003(7) 0.016(7) 0.022(7)
N9 0.078(13) 0.068(12) 0.090(15) 0.020(11) 0.059(12) 0.014(10)
N10 0.037(7) 0.050(8) 0.031(7) -0.009(6) 0.005(6) 0.010(6)
C12 0.040(9) 0.047(10) 0.044(10) 0.000(8) -0.005(8) 0.014(8)
N12 0.062(10) 0.055(10) 0.049(9) -0.006(7) 0.014(8) 0.003(8)
N13 0.068(11) 0.063(11) 0.058(11) -0.004(8) 0.017(9) 0.015(9)
N14 0.046(8) 0.056(10) 0.061(10) 0.004(8) 0.026(8) -0.005(7)
O1 0.065(11) 0.022(7) 0.062(11) 0.000 0.015(9) 0.000
O2 0.016(7) 0.018(8) 0.017(8) 0.008(6) -0.001(6) 0.000(6)
O1W 0.076(12) 0.146(19) 0.084(13) -0.022(12) 0.012(10) -0.026(12)
O3 0.088(12) 0.009(6) 0.057(10) 0.000 -0.009(9) 0.000
O2W 0.056(8) 0.084(11) 0.073(10) -0.007(8) 0.009(8) -0.021(8)
O4 0.066(8) 0.090(9) 0.045(7) 0.031(7) -0.013(6) -0.046(7)
O5 0.138(11) 0.033(6) 0.059(8) -0.002(6) 0.063(8) -0.003(7)
O6 0.064(8) 0.026(5) 0.052(7) -0.010(5) -0.010(6) 0.007(5)
O7 0.21(2) 0.019(6) 0.091(11) 0.002(6) 0.116(13) 0.003(8)
O8 0.071(8) 0.109(10) 0.033(6) 0.026(7) -0.005(6) -0.057(8)
O9 0.053(7) 0.110(10) 0.049(7) 0.031(7) -0.010(6) -0.044(7)
O10 0.052(7) 0.056(7) 0.044(7) 0.019(6) 0.025(6) 0.006(6)
O11 0.174(17) 0.019(6) 0.093(11) 0.004(6) 0.102(12) 0.008(8)
O12 0.024(6) 0.009(6) 0.023(7) 0.001(5) 0.010(6) -0.001(5)
O13 0.034(6) 0.047(7) 0.062(8) -0.019(6) 0.021(5) -0.014(5)
O14 0.039(6) 0.082(10) 0.071(9) -0.041(8) 0.028(6) -0.020(6)
O15 0.060(8) 0.119(11) 0.036(7) -0.019(7) -0.003(6) 0.054(8)
O23 0.045(7) 0.069(9) 0.049(7) 0.014(6) 0.019(6) 0.030(6)
O16 0.033(6) 0.034(6) 0.127(11) 0.010(7) 0.022(7) 0.005(5)
O17 0.027(9) 0.013(8) 0.024(9) 0.005(6) 0.010(7) 0.003(6)
O18 0.032(6) 0.027(6) 0.143(12) 0.006(7) 0.012(7) 0.005(5)
O19 0.054(8) 0.150(15) 0.024(6) 0.012(8) -0.001(6) -0.054(9)
O20 0.030(6) 0.035(6) 0.142(12) 0.009(7) 0.021(7) -0.001(5)
O21 0.045(8) 0.158(16) 0.035(7) 0.029(9) -0.002(6) -0.041(9)
O22 0.025(8) 0.019(8) 0.009(7) -0.006(6) 0.003(6) 0.001(7)
C1 0.055(11) 0.049(10) 0.053(11) 0.014(9) 0.003(9) 0.008(9)
C2 0.101(12) 0.111(12) 0.093(12) 0.007(9) 0.029(9) 0.002(9)
C3 0.038(9) 0.050(10) 0.051(11) 0.010(8) 0.015(8) 0.001(7)
C4 0.076(14) 0.117(17) 0.070(14) 0.011(13) 0.035(12) 0.004(13)
C5 0.045(9) 0.050(10) 0.040(9) 0.009(7) 0.017(8) 0.006(8)
C6 0.051(12) 0.120(18) 0.100(18) 0.066(15) 0.036(12) 0.013(13)
C7 0.034(8) 0.049(10) 0.042(9) 0.014(7) 0.012(7) -0.002(7)
C8 0.059(14) 0.19(3) 0.079(15) 0.072(17) 0.051(12) 0.041(16)
C9 0.042(8) 0.041(9) 0.036(8) 0.003(7) 0.007(7) 0.005(7)
C10 0.090(13) 0.093(14) 0.075(13) -0.012(11) 0.049(11) -0.006(12)
N3 0.086(16) 0.089(17) 0.16(2) -0.078(16) 0.041(14) -0.031(13)
N11 0.036(8) 0.053(10) 0.089(13) -0.029(9) 0.007(8) -0.003(7)
C13 0.057(11) 0.045(10) 0.054(11) 0.007(8) 0.013(9) 0.006(8)
C14 0.042(9) 0.058(11) 0.032(9) -0.016(8) 0.003(7) 0.007(8)
C15 0.045(9) 0.044(9) 0.045(9) -0.017(7) 0.011(8) 0.015(7)
N4 0.040(8) 0.055(9) 0.059(10) -0.001(7) 0.011(7) -0.015(7)
C17 0.048(10) 0.053(11) 0.055(11) -0.023(9) 0.010(9) 0.008(8)
C18 0.049(9) 0.031(8) 0.042(9) -0.006(6) 0.016(7) 0.002(7)

loop_
_atom_type_symbol
_atom_type_description
_atom_type_scat_dispersion_real
_atom_type_scat_dispersion_imag
_atom_type_scat_source
C C 0.0033 0.0016 'International Tables Vol C Tables 4.2.6.8 and 6.1.1.4'
H H 0.0000 0.0000 'International Tables Vol C Tables 4.2.6.8 and 6.1.1.4'
N N 0.0061 0.0033 'International Tables Vol C Tables 4.2.6.8 and 6.1.1.4'
O O 0.0106 0.0060 'International Tables Vol C Tables 4.2.6.8 and 6.1.1.4'
Si Si 0.0817 0.0704 'International Tables Vol C Tables 4.2.6.8 and 6.1.1.4'
Cd Cd -0.8075 1.2024 'International Tables Vol C Tables 4.2.6.8 and 6.1.1.4'
W W -0.8490 6.8722 'International Tables Vol C Tables 4.2.6.8 and 6.1.1.4'

loop_
_geom_angle_atom_site_label_1
_geom_angle_atom_site_label_2
_geom_angle_atom_site_label_3
_geom_angle
_geom_angle_site_symmetry_1
_geom_angle_site_symmetry_3
_geom_angle_publ_flag
O6 W1 O7 101.5(8) . 2 ?
O6 W1 O11 100.6(8) . . ?
O7 W1 O11 88.7(5) 2 . ?
O6 W1 O18 100.8(7) . . ?
O7 W1 O18 88.8(7) 2 . ?
O11 W1 O18 158.6(8) . . ?
O6 W1 O16 99.0(6) . . ?
O7 W1 O16 159.4(8) 2 . ?
O11 W1 O16 87.3(6) . . ?
O18 W1 O16 87.5(5) . . ?
O6 W1 O22 156.5(6) . . ?
O7 W1 O22 95.9(8) 2 . ?
O11 W1 O22 95.4(7) . . ?
O18 W1 O22 63.7(6) . . ?
O16 W1 O22 64.5(6) . . ?
O6 W1 O2 156.6(6) . . ?
O7 W1 O2 63.4(7) 2 . ?
O11 W1 O2 63.2(7) . . ?
O18 W1 O2 96.8(7) . . ?
O16 W1 O2 97.0(6) . . ?
O22 W1 O2 46.8(6) . . ?
O10 W2 O15 102.6(7) . . ?
O10 W2 O18 98.0(7) . . ?
O15 W2 O18 159.4(8) . . ?
O10 W2 O20 99.6(7) . . ?
O15 W2 O20 88.8(6) . . ?
O18 W2 O20 86.9(5) . . ?
O10 W2 O21 100.7(7) . 2 ?
O15 W2 O21 88.6(5) . 2 ?
O18 W2 O21 88.5(6) . 2 ?
O20 W2 O21 159.7(8) . 2 ?
O10 W2 O12 158.6(6) . . ?
O15 W2 O12 63.6(6) . . ?
O18 W2 O12 96.9(7) . . ?
O20 W2 O12 96.6(7) . . ?
O21 W2 O12 64.3(6) 2 . ?
O10 W2 O22 153.4(6) . . ?
O15 W2 O22 97.6(7) . . ?
O18 W2 O22 62.5(6) . . ?
O20 W2 O22 63.5(6) . . ?
O21 W2 O22 96.9(7) 2 . ?
O12 W2 O22 48.0(5) . . ?
O13 W3 O5 101.3(7) . . ?
O13 W3 O7 101.0(8) . . ?
O5 W3 O7 88.3(5) . . ?
O13 W3 O15 101.7(7) . . ?
O5 W3 O15 86.5(6) . . ?
O7 W3 O15 157.3(8) . . ?
O13 W3 O19 101.9(7) . 2 ?
O5 W3 O19 156.8(8) . 2 ?
O7 W3 O19 87.6(6) . 2 ?
O15 W3 O19 88.5(5) . 2 ?
O13 W3 O12 157.9(6) . . ?
O5 W3 O12 94.3(7) . . ?
O7 W3 O12 94.9(8) . . ?
O15 W3 O12 63.6(6) . . ?
O19 W3 O12 63.3(6) 2 . ?
O13 W3 O2 155.2(6) . 2 ?
O5 W3 O2 62.4(6) . 2 ?
O7 W3 O2 62.1(7) . 2 ?
O15 W3 O2 96.0(7) . 2 ?
O19 W3 O2 95.7(7) 2 2 ?
O12 W3 O2 46.8(5) . 2 ?
O1 W4 O9 101.3(5) . . ?
O1 W4 O9 101.3(5) . 2 ?
O9 W4 O9 157.4(11) . 2 ?
O1 W4 O8 100.7(5) . . ?
O9 W4 O8 88.2(5) . . ?
O9 W4 O8 87.6(6) 2 . ?
O1 W4 O8 100.7(5) . 2 ?
O9 W4 O8 87.6(6) . 2 ?
O9 W4 O8 88.2(5) 2 2 ?
O8 W4 O8 158.5(11) . 2 ?
O1 W4 O17 157.2(4) . 2 ?
O9 W4 O17 94.9(7) . 2 ?
O9 W4 O17 63.5(6) 2 2 ?
O8 W4 O17 95.7(7) . 2 ?
O8 W4 O17 63.7(6) 2 2 ?
O1 W4 O17 157.2(4) . . ?
O9 W4 O17 63.5(6) . . ?
O9 W4 O17 94.9(7) 2 . ?
O8 W4 O17 63.7(6) . . ?
O8 W4 O17 95.7(7) 2 . ?
O17 W4 O17 45.7(8) 2 . ?
O3 W5 O19 101.2(6) . . ?
O3 W5 O19 101.2(6) . 2 ?
O19 W5 O19 157.6(12) . 2 ?
O3 W5 O21 100.6(6) . . ?
O19 W5 O21 88.9(5) . . ?
O19 W5 O21 87.0(6) 2 . ?
O3 W5 O21 100.6(6) . 2 ?
O19 W5 O21 87.0(6) . 2 ?
O19 W5 O21 88.9(5) 2 2 ?
O21 W5 O21 158.9(12) . 2 ?
O3 W5 O12 156.7(4) . 2 ?
O19 W5 O12 63.0(7) . 2 ?
O19 W5 O12 95.6(7) 2 2 ?
O21 W5 O12 64.0(7) . 2 ?
O21 W5 O12 95.8(7) 2 2 ?
O3 W5 O12 156.7(4) . . ?
O19 W5 O12 95.6(7) . . ?
O19 W5 O12 63.0(7) 2 . ?
O21 W5 O12 95.8(7) . . ?
O21 W5 O12 64.0(7) 2 . ?
O12 W5 O12 46.7(8) 2 . ?
O14 W6 O9 102.0(8) . . ?
O14 W6 O4 101.6(7) . . ?
O9 W6 O4 87.9(5) . . ?
O14 W6 O20 100.0(8) . . ?
O9 W6 O20 158.0(8) . . ?
O4 W6 O20 87.5(6) . . ?
O14 W6 O16 99.1(7) . . ?
O9 W6 O16 88.6(6) . . ?
O4 W6 O16 159.3(8) . . ?
O20 W6 O16 88.1(5) . . ?
O14 W6 O22 155.5(7) . . ?
O9 W6 O22 95.3(7) . . ?
O4 W6 O22 96.3(7) . . ?
O20 W6 O22 63.9(6) . . ?
O16 W6 O22 63.8(6) . . ?
O14 W6 O17 158.0(7) . . ?
O9 W6 O17 63.7(6) . . ?
O4 W6 O17 63.1(7) . . ?
O20 W6 O17 95.1(7) . . ?
O16 W6 O17 97.2(7) . . ?
O22 W6 O17 46.5(5) . . ?
O23 W7 O5 102.3(7) . . ?
O23 W7 O4 101.4(7) . . ?
O5 W7 O4 87.8(6) . . ?
O23 W7 O8 100.2(7) . . ?
O5 W7 O8 157.5(8) . . ?
O4 W7 O8 88.3(5) . . ?
O23 W7 O11 100.8(7) . 2 ?
O5 W7 O11 89.0(5) . 2 ?
O4 W7 O11 157.8(8) . 2 ?
O8 W7 O11 86.3(6) . 2 ?
O23 W7 O2 156.7(6) . 2 ?
O5 W7 O2 63.3(6) . 2 ?
O4 W7 O2 96.5(7) . 2 ?
O8 W7 O2 95.2(7) . 2 ?
O11 W7 O2 62.7(6) 2 2 ?
O23 W7 O17 157.4(6) . . ?
O5 W7 O17 94.4(7) . . ?
O4 W7 O17 63.9(7) . . ?
O8 W7 O17 64.1(6) . . ?
O11 W7 O17 94.5(7) 2 . ?
O2 W7 O17 45.8(5) 2 . ?
N8 Cd1 N9 111.0(5) . . ?
N8 Cd1 N1 160.9(5) . . ?
N9 Cd1 N1 84.9(6) . . ?
N8 Cd1 N10 72.9(5) . . ?
N9 Cd1 N10 102.5(6) . . ?
N1 Cd1 N10 93.7(5) . . ?
N8 Cd1 N15 98.0(5) . . ?
N9 Cd1 N15 146.3(5) . . ?
N1 Cd1 N15 70.9(5) . . ?
N10 Cd1 N15 102.1(5) . . ?
N8 Cd1 N7 90.2(7) . . ?
N9 Cd1 N7 69.9(9) . . ?
N1 Cd1 N7 105.7(7) . . ?
N10 Cd1 N7 158.0(5) . . ?
N15 Cd1 N7 94.0(7) . . ?
O17 Si1 O17 71.6(12) . 2 ?
O17 Si1 O2 69.6(8) . 2 ?
O17 Si1 O2 109.5(9) 2 2 ?
O17 Si1 O2 109.5(9) . . ?
O17 Si1 O2 69.6(8) 2 . ?
O2 Si1 O2 178.9(11) 2 . ?
O17 Si1 O12 108.8(8) . . ?
O17 Si1 O12 179.6(9) 2 . ?
O2 Si1 O12 70.8(8) 2 . ?
O2 Si1 O12 110.1(8) . . ?
O17 Si1 O12 179.6(9) . 2 ?
O17 Si1 O12 108.8(8) 2 2 ?
O2 Si1 O12 110.1(8) 2 2 ?
O2 Si1 O12 70.8(8) . 2 ?
O12 Si1 O12 70.8(11) . 2 ?
O17 Si1 O22 70.8(8) . . ?
O17 Si1 O22 108.2(8) 2 . ?
O2 Si1 O22 111.1(8) 2 . ?
O2 Si1 O22 68.9(8) . . ?
O12 Si1 O22 71.9(8) . . ?
O12 Si1 O22 109.1(8) 2 . ?
O17 Si1 O22 108.2(8) . 2 ?
O17 Si1 O22 70.8(8) 2 2 ?
O2 Si1 O22 68.9(8) 2 2 ?
O2 Si1 O22 111.1(8) . 2 ?
O12 Si1 O22 109.1(8) . 2 ?
O12 Si1 O22 71.9(8) 2 2 ?
O22 Si1 O22 178.8(11) . 2 ?
C7 N1 C16 103.7(15) . . ?
C7 N1 Cd1 115.8(12) . . ?
C16 N1 Cd1 139.9(14) . . ?
C2 N2 C10 139(4) . . ?
C3 N15 C9 118.5(16) . . ?
C3 N15 Cd1 125.3(12) . . ?
C9 N15 Cd1 115.9(11) . . ?
N3 C11 N9 116(3) . . ?
N1 C16 N4 109.7(18) . . ?
N3 N5 C6 99.6(19) . . ?
C1 N6 C5 117.2(18) . . ?
C4 N7 C8 117(3) . . ?
C4 N7 Cd1 128(2) . . ?
C8 N7 Cd1 114.5(18) . . ?
C12 N8 C18 104.9(16) . . ?
C12 N8 Cd1 141.6(13) . . ?
C18 N8 Cd1 113.5(12) . . ?
C11 N9 C6 105(3) . . ?
C11 N9 Cd1 136(2) . . ?
C6 N9 Cd1 117(2) . . ?
C15 N10 C17 119.4(16) . . ?
C15 N10 Cd1 113.9(11) . . ?
C17 N10 Cd1 126.7(14) . . ?
N11 C12 N8 109.2(16) . . ?
C18 N12 N11 101.9(16) . . ?
C13 N13 C14 117.2(19) . . ?
C7 N14 N4 101.2(14) . . ?
Si1 O2 W7 121.6(8) . 2 ?
Si1 O2 W1 121.9(9) . . ?
W7 O2 W1 96.5(6) 2 . ?
Si1 O2 W3 120.2(9) . 2 ?
W7 O2 W3 95.1(6) 2 2 ?
W1 O2 W3 95.1(5) . 2 ?
W7 O4 W6 138.0(10) . . ?
W7 O5 W3 138.8(9) . . ?
W1 O7 W3 139.1(10) 2 . ?
W4 O8 W7 136.8(9) . . ?
W6 O9 W4 138.8(9) . . ?
W1 O11 W7 137.1(10) . 2 ?
Si1 O12 W3 122.2(8) . . ?
Si1 O12 W2 120.9(8) . . ?
W3 O12 W2 95.5(6) . . ?
Si1 O12 W5 121.3(8) . . ?
W3 O12 W5 95.1(5) . . ?
W2 O12 W5 95.1(5) . . ?
W2 O15 W3 137.0(9) . . ?
W6 O16 W1 134.9(9) . . ?
Si1 O17 W7 122.9(9) . . ?
Si1 O17 W4 121.4(9) . . ?
W7 O17 W4 95.0(6) . . ?
Si1 O17 W6 121.9(8) . . ?
W7 O17 W6 94.6(6) . . ?
W4 O17 W6 93.7(6) . . ?
W2 O18 W1 137.5(8) . . ?
W5 O19 W3 138.1(10) . 2 ?
W6 O20 W2 137.0(9) . . ?
W5 O21 W2 136.3(10) . 2 ?
Si1 O22 W1 122.4(9) . . ?
Si1 O22 W6 120.8(8) . . ?
W1 O22 W6 96.7(5) . . ?
Si1 O22 W2 119.2(8) . . ?
W1 O22 W2 96.2(6) . . ?
W6 O22 W2 95.5(6) . . ?
N6 C1 C3 122.8(19) . . ?
N2 C2 C8 104(4) . . ?
N15 C3 C1 120.4(17) . . ?
C10 C4 N7 116(3) . . ?
N6 C5 C9 121.7(17) . . ?
C8 C6 N9 121(3) . . ?
C8 C6 N5 128(3) . . ?
N9 C6 N5 111(3) . . ?
N1 C7 N14 115.7(16) . . ?
N1 C7 C9 121.5(15) . . ?
N14 C7 C9 122.6(16) . . ?
C6 C8 C2 117(4) . . ?
C6 C8 N7 117(2) . . ?
C2 C8 N7 125(4) . . ?
N15 C9 C5 119.2(16) . . ?
N15 C9 C7 115.8(15) . . ?
C5 C9 C7 125.0(16) . . ?
C4 C10 N2 119(3) . . ?
C11 N3 N5 108(2) . . ?
C12 N11 N12 110.2(15) . . ?
N13 C13 C15 123.1(19) . . ?
N13 C14 C17 123.1(17) . . ?
N10 C15 C13 118.3(16) . . ?
N10 C15 C18 119.3(16) . . ?
C13 C15 C18 122.4(18) . . ?
C16 N4 N14 109.6(15) . . ?
N10 C17 C14 118.7(19) . . ?
N12 C18 N8 113.8(16) . . ?
N12 C18 C15 126.0(17) . . ?
N8 C18 C15 120.2(16) . . ?

loop_
_geom_bond_atom_site_label_1
_geom_bond_atom_site_label_2
_geom_bond_distance
_geom_bond_site_symmetry_2
_geom_bond_publ_flag
W1 O6 1.685(12) . ?
W1 O7 1.869(13) 2 ?
W1 O11 1.879(13) . ?
W1 O18 1.893(13) . ?
W1 O16 1.919(12) . ?
W1 O22 2.346(16) . ?
W1 O2 2.376(16) . ?
W2 O10 1.685(11) . ?
W2 O15 1.884(13) . ?
W2 O18 1.896(12) . ?
W2 O20 1.905(13) . ?
W2 O21 1.906(15) 2 ?
W2 O12 2.392(16) . ?
W2 O22 2.400(17) . ?
W3 O13 1.674(10) . ?
W3 O5 1.889(13) . ?
W3 O7 1.903(14) . ?
W3 O15 1.911(13) . ?
W3 O19 1.905(14) 2 ?
W3 O12 2.380(16) . ?
W3 O2 2.415(16) 2 ?
W4 O1 1.683(15) . ?
W4 O9 1.904(14) . ?
W4 O9 1.904(14) 2 ?
W4 O8 1.899(13) . ?
W4 O8 1.899(13) 2 ?
W4 O17 2.416(16) 2 ?
W4 O17 2.416(16) . ?
W5 O3 1.708(14) . ?
W5 O19 1.877(12) . ?
W5 O19 1.877(12) 2 ?
W5 O21 1.909(13) . ?
W5 O21 1.909(13) 2 ?
W5 O12 2.406(15) 2 ?
W5 O12 2.406(15) . ?
W6 O14 1.673(12) . ?
W6 O9 1.867(13) . ?
W6 O4 1.897(13) . ?
W6 O20 1.901(12) . ?
W6 O16 1.909(12) . ?
W6 O22 2.384(16) . ?
W6 O17 2.424(17) . ?
W7 O23 1.682(11) . ?
W7 O5 1.886(12) . ?
W7 O4 1.894(13) . ?
W7 O8 1.912(12) . ?
W7 O11 1.928(14) 2 ?
W7 O2 2.375(16) 2 ?
W7 O17 2.391(17) . ?
Cd1 N8 2.323(17) . ?
Cd1 N9 2.33(2) . ?
Cd1 N1 2.351(16) . ?
Cd1 N10 2.368(14) . ?
Cd1 N15 2.403(17) . ?
Cd1 N7 2.41(2) . ?
Si1 O17 1.604(17) . ?
Si1 O17 1.604(17) 2 ?
Si1 O2 1.647(15) 2 ?
Si1 O2 1.647(15) . ?
Si1 O12 1.645(16) . ?
Si1 O12 1.645(16) 2 ?
Si1 O22 1.672(15) . ?
Si1 O22 1.672(15) 2 ?
N1 C7 1.34(2) . ?
N1 C16 1.32(3) . ?
N2 C2 1.18(4) . ?
N2 C10 1.29(3) . ?
N15 C3 1.32(2) . ?
N15 C9 1.37(2) . ?
C11 N3 1.37(4) . ?
C11 N9 1.28(3) . ?
C16 N4 1.36(3) . ?
N5 N3 1.42(4) . ?
N5 C6 1.51(4) . ?
N6 C1 1.32(3) . ?
N6 C5 1.34(2) . ?
N7 C4 1.33(3) . ?
N7 C8 1.42(4) . ?
N8 C12 1.30(2) . ?
N8 C18 1.35(2) . ?
N9 C6 1.37(3) . ?
N10 C15 1.31(2) . ?
N10 C17 1.34(2) . ?
C12 N11 1.34(3) . ?
N12 C18 1.32(2) . ?
N12 N11 1.37(2) . ?
N13 C13 1.29(2) . ?
N13 C14 1.29(3) . ?
N14 C7 1.34(2) . ?
N14 N4 1.37(2) . ?
O2 W7 2.374(16) 2 ?
O2 W3 2.415(16) 2 ?
O7 W1 1.869(13) 2 ?
O11 W7 1.928(14) 2 ?
O19 W3 1.905(14) 2 ?
O21 W2 1.906(15) 2 ?
C1 C3 1.38(3) . ?
C2 C8 1.40(4) . ?
C4 C10 1.30(4) . ?
C5 C9 1.39(2) . ?
C6 C8 1.36(5) . ?
C7 C9 1.46(2) . ?
C13 C15 1.43(3) . ?
C14 C17 1.40(3) . ?
C15 C18 1.46(2) . ?
